data_4512721
loop_
_publ_author_name
'Casta\~neda, Ra\'ul'
'Yakovenko, Andrey A.'
'Draguta, Sergiu'
'Fonari, Marina S.'
'Antipin, Mikhail Yu.'
'Timofeeva, Tatiana V.'

_publ_section_title
;
 Structural Diversity in the Complexes of Trimeric Perfluoro-o-phenylene
 Mercury with Tetrathia- and Tetramethyltetraselenafulvalene
;
_journal_issue 3
_journal_name_full 'Crystal Growth &amp; Design'
_journal_page_first 1022
_journal_paper_doi 10.1021/cg501594t
_journal_volume 15
_journal_year 2015
_chemical_formula_moiety 'C18 F12 Hg3, C6 H4 S4'
_chemical_formula_sum 'C24 H4 F12 Hg3 S4'
_chemical_formula_weight 1250.28
_chemical_name_systematic
;
 ? 
;
_space_group_crystal_system monoclinic
_space_group_IT_number 14
_space_group_name_Hall '-P 2ybc'
_space_group_name_H-M_alt 'P 1 21/c 1'
_symmetry_space_group_name_Hall '-P 2ybc'
_symmetry_space_group_name_H-M 'P 1 21/c 1'
_atom_sites_solution_hydrogens geom
_atom_sites_solution_primary direct
_atom_sites_solution_secondary difmap
_audit_creation_date 2014-10-18
_audit_creation_method
;
Olex2 1.2
(compiled 2014.07.22 svn.r2960 for OlexSys, GUI svn.r4862)
;
_cell_angle_alpha 90.00
_cell_angle_beta 115.7360(10)
_cell_angle_gamma 90.00
_cell_formula_units_Z 4
_cell_length_a 19.1438(17)
_cell_length_b 7.0883(7)
_cell_length_c 21.746(2)
_cell_measurement_reflns_used 9872
_cell_measurement_temperature 100.15
_cell_measurement_theta_max 30.64
_cell_measurement_theta_min 2.37
_cell_volume 2658.2(4)
_computing_molecular_graphics 'Olex2 (Dolomanov et al., 2009)'
_computing_publication_material 'Olex2 (Dolomanov et al., 2009)'
_computing_structure_refinement 'XL (Sheldrick, 2008)'
_computing_structure_solution 'SHELXS-97 (Sheldrick, 2008)'
_diffrn_ambient_temperature 100.15
_diffrn_measured_fraction_theta_full 0.999
_diffrn_measured_fraction_theta_max 0.999
_diffrn_measurement_device_type 'Bruker APEX-II CCD'
_diffrn_measurement_method '\f and \w scans'
_diffrn_radiation_monochromator graphite
_diffrn_radiation_type MoK\a
_diffrn_radiation_wavelength 0.71073
_diffrn_reflns_av_R_equivalents 0.0401
_diffrn_reflns_av_unetI/netI 0.0339
_diffrn_reflns_limit_h_max 25
_diffrn_reflns_limit_h_min -25
_diffrn_reflns_limit_k_max 9
_diffrn_reflns_limit_k_min -9
_diffrn_reflns_limit_l_max 28
_diffrn_reflns_limit_l_min -28
_diffrn_reflns_number 28544
_diffrn_reflns_theta_full 28.00
_diffrn_reflns_theta_max 28.00
_diffrn_reflns_theta_min 1.89
_diffrn_source 'fine-focus sealed tube'
_diffrn_standards_number 0
_exptl_absorpt_coefficient_mu 17.700
_exptl_absorpt_correction_T_max 0.7461
_exptl_absorpt_correction_T_min 0.3705
_exptl_absorpt_correction_type multi-scan
_exptl_absorpt_process_details
;
SADABS-2012/1 (Bruker,2012) was used for absorption correction.
wR2(int) was 0.1478 before and 0.0528 after correction.
The Ratio of minimum to maximum transmission is 0.4966.
The \l/2 correction factor is 0.0015.
;
_exptl_crystal_colour 'clear brownish brown'
_exptl_crystal_colour_lustre clear
_exptl_crystal_colour_modifier brownish
_exptl_crystal_colour_primary brown
_exptl_crystal_density_diffrn 3.124
_exptl_crystal_density_method 'not measured'
_exptl_crystal_description needle
_exptl_crystal_F_000 2240
_exptl_crystal_size_max 0.2
_exptl_crystal_size_mid 0.1
_exptl_crystal_size_min 0.1
_refine_diff_density_max 3.236
_refine_diff_density_min -1.641
_refine_diff_density_rms 0.230
_refine_ls_extinction_method none
_refine_ls_goodness_of_fit_ref 1.082
_refine_ls_hydrogen_treatment constr
_refine_ls_matrix_type full
_refine_ls_number_parameters 388
_refine_ls_number_reflns 6414
_refine_ls_number_restraints 0
_refine_ls_restrained_S_all 1.082
_refine_ls_R_factor_all 0.0337
_refine_ls_R_factor_gt 0.0298
_refine_ls_shift/su_max 0.002
_refine_ls_shift/su_mean 0.000
_refine_ls_structure_factor_coef Fsqd
_refine_ls_weighting_details 'calc w=1/[\s^2^(Fo^2^)+(0.0394P)^2^+8.2272P] where P=(Fo^2^+2Fc^2^)/3'
_refine_ls_weighting_scheme calc
_refine_ls_wR_factor_gt 0.0726
_refine_ls_wR_factor_ref 0.0742
_reflns_number_gt 5876
_reflns_number_total 6414
_reflns_threshold_expression >2sigma(I)
_cod_data_source_file cg501594t_si_001.cif
_cod_data_source_block 2
_cod_depositor_comments 'Adding full bibliography for 4512720--4512724.cif.'
_cod_database_code 4512721
_olex2_refinement_description
;
1. Fixed Uiso
 At 1.2 times of:
  All C(H) groups
2.a Aromatic/amide H refined with riding coordinates:
 C19(H19), C20(H20), C23(H23), C24(H24)
;

loop_
_space_group_symop_id
_space_group_symop_operation_xyz
1 'x, y, z'
2 '-x, y+1/2, -z+1/2'
3 '-x, -y, -z'
4 'x, -y-1/2, z-1/2'

loop_
_atom_site_label
_atom_site_type_symbol
_atom_site_fract_x
_atom_site_fract_y
_atom_site_fract_z
_atom_site_U_iso_or_equiv
_atom_site_adp_type
_atom_site_occupancy
_atom_site_calc_flag
_atom_site_refinement_flags_posn
Hg1 Hg 0.378847(12) 0.85480(3) 0.471011(11) 0.01831(6) Uani 1 d .
Hg2 Hg 0.182388(12) 1.00952(3) 0.406907(10) 0.01587(6) Uani 1 d .
Hg3 Hg 0.308717(12) 1.02586(3) 0.590027(10) 0.01623(6) Uani 1 d .
S S 0.18989(9) 0.41734(19) 0.31370(8) 0.0238(3) Uani 1 d .
S1 S 0.08170(8) 0.6043(2) 0.35844(8) 0.0251(3) Uani 1 d .
S2 S 0.31954(9) 0.3922(2) 0.47183(8) 0.0267(3) Uani 1 d .
S3 S 0.21113(10) 0.5871(2) 0.51581(8) 0.0284(3) Uani 1 d .
F F 0.2071(2) 1.1750(5) 0.66115(18) 0.0293(8) Uani 1 d .
F1 F 0.0192(2) 1.1543(5) 0.38821(19) 0.0289(8) Uani 1 d .
F2 F 0.4550(2) 0.9992(5) 0.7394(2) 0.0327(9) Uani 1 d .
F3 F 0.6001(2) 0.8742(6) 0.7799(2) 0.0390(10) Uani 1 d .
F4 F 0.3176(2) 0.7235(6) 0.21038(19) 0.0334(8) Uani 1 d .
F5 F -0.0357(2) 1.2808(6) 0.4765(2) 0.0326(8) Uani 1 d .
F6 F 0.6476(2) 0.7345(6) 0.6882(2) 0.0417(10) Uani 1 d .
F7 F 0.1119(2) 0.9853(5) 0.24414(18) 0.0268(8) Uani 1 d .
F8 F 0.1710(2) 0.8583(5) 0.15916(19) 0.0351(9) Uani 1 d .
F9 F 0.4078(2) 0.7173(5) 0.34653(19) 0.0297(8) Uani 1 d .
F10 F 0.5488(2) 0.7331(6) 0.5535(2) 0.0403(10) Uani 1 d .
F11 F 0.0585(2) 1.2868(6) 0.6127(2) 0.0339(8) Uani 1 d .
C1 C 0.3070(3) 0.8512(7) 0.3681(3) 0.0192(11) Uani 1 d .
C2 C 0.3337(3) 0.7853(8) 0.3224(3) 0.0216(11) Uani 1 d .
C3 C 0.2897(4) 0.7868(8) 0.2533(3) 0.0238(12) Uani 1 d .
C4 C 0.2146(4) 0.8550(8) 0.2271(3) 0.0249(12) Uani 1 d .
C5 C 0.1858(3) 0.9207(7) 0.2721(3) 0.0200(11) Uani 1 d .
C6 C 0.2291(3) 0.9192(7) 0.3418(3) 0.0195(11) Uani 1 d .
C7 C 0.1448(3) 1.0985(7) 0.4785(3) 0.0165(10) Uani 1 d .
C8 C 0.0685(3) 1.1582(7) 0.4557(3) 0.0206(11) Uani 1 d .
C9 C 0.0382(3) 1.2231(8) 0.5000(3) 0.0231(11) Uani 1 d .
C10 C 0.0862(4) 1.2265(8) 0.5687(3) 0.0248(12) Uani 1 d .
C11 C 0.1616(3) 1.1676(8) 0.5925(3) 0.0211(11) Uani 1 d .
C12 C 0.1925(3) 1.1036(7) 0.5490(3) 0.0183(10) Uani 1 d .
C13 C 0.4227(3) 0.9393(7) 0.6226(3) 0.0196(10) Uani 1 d .
C14 C 0.4757(3) 0.9378(8) 0.6905(3) 0.0222(11) Uani 1 d .
C15 C 0.5502(4) 0.8723(8) 0.7130(3) 0.0269(13) Uani 1 d .
C16 C 0.5751(3) 0.8006(9) 0.6665(3) 0.0288(13) Uani 1 d .
C17 C 0.5236(3) 0.8024(9) 0.5989(3) 0.0263(12) Uani 1 d .
C18 C 0.4479(3) 0.8695(7) 0.5743(3) 0.0211(11) Uani 1 d .
C19 C 0.3030(5) 0.5258(9) 0.5781(4) 0.0363(17) Uani 1 d .
H19 H 0.3177 0.5535 0.6249 0.044 Uiso 1 calc R
C20 C 0.3516(4) 0.4404(9) 0.5591(3) 0.0318(14) Uani 1 d .
H20 H 0.4023 0.4061 0.5915 0.038 Uiso 1 calc R
C21 C 0.2273(4) 0.4959(7) 0.4476(3) 0.0210(12) Uani 1 d .
C22 C 0.1739(3) 0.5038(7) 0.3820(3) 0.0207(11) Uani 1 d .
C23 C 0.1006(4) 0.4956(8) 0.2511(4) 0.0308(14) Uani 1 d .
H23 H 0.0872 0.4782 0.2039 0.037 Uiso 1 calc R
C24 C 0.0534(4) 0.5779(9) 0.2708(3) 0.0296(13) Uani 1 d .
H24 H 0.0045 0.6229 0.2384 0.035 Uiso 1 calc R

loop_
_atom_site_aniso_label
_atom_site_aniso_U_11
_atom_site_aniso_U_22
_atom_site_aniso_U_33
_atom_site_aniso_U_23
_atom_site_aniso_U_13
_atom_site_aniso_U_12
Hg1 0.01853(11) 0.01956(11) 0.01787(11) 0.00117(7) 0.00888(8) 0.00028(7)
Hg2 0.01923(11) 0.01319(10) 0.01531(11) -0.00006(6) 0.00762(9) 0.00130(6)
Hg3 0.01802(11) 0.01431(10) 0.01565(11) 0.00040(7) 0.00667(8) 0.00089(7)
S 0.0295(7) 0.0166(6) 0.0268(7) 0.0008(5) 0.0135(6) 0.0039(5)
S1 0.0211(7) 0.0226(7) 0.0342(8) 0.0012(6) 0.0143(6) 0.0018(5)
S2 0.0241(7) 0.0227(7) 0.0319(8) 0.0064(6) 0.0107(6) 0.0052(5)
S3 0.0434(9) 0.0180(6) 0.0279(8) 0.0018(6) 0.0192(7) 0.0055(6)
F 0.0314(19) 0.037(2) 0.0208(18) -0.0036(15) 0.0131(16) 0.0036(15)
F1 0.0245(18) 0.0318(19) 0.0248(18) -0.0015(14) 0.0056(15) 0.0037(14)
F2 0.042(2) 0.032(2) 0.0208(19) -0.0072(14) 0.0098(17) -0.0008(15)
F3 0.034(2) 0.034(2) 0.027(2) -0.0014(16) -0.0073(17) -0.0034(16)
F4 0.045(2) 0.038(2) 0.0272(19) -0.0059(16) 0.0253(18) 0.0023(17)
F5 0.0198(17) 0.041(2) 0.037(2) -0.0001(17) 0.0127(16) 0.0095(15)
F6 0.0170(18) 0.044(2) 0.053(3) 0.008(2) 0.0043(18) 0.0061(16)
F7 0.0263(19) 0.0307(19) 0.0201(18) 0.0005(13) 0.0070(15) 0.0058(14)
F8 0.044(2) 0.041(2) 0.0178(18) -0.0026(15) 0.0108(17) 0.0012(17)
F9 0.0271(18) 0.0346(19) 0.032(2) -0.0037(16) 0.0170(16) 0.0034(15)
F10 0.028(2) 0.053(3) 0.044(2) 0.003(2) 0.0193(19) 0.0113(18)
F11 0.036(2) 0.043(2) 0.033(2) -0.0041(17) 0.0239(18) 0.0069(17)
C1 0.023(3) 0.015(2) 0.024(3) 0.004(2) 0.014(2) -0.0005(19)
C2 0.023(3) 0.020(3) 0.025(3) 0.000(2) 0.013(2) -0.003(2)
C3 0.034(3) 0.022(3) 0.024(3) -0.003(2) 0.020(3) 0.000(2)
C4 0.034(3) 0.024(3) 0.017(3) -0.001(2) 0.012(3) -0.002(2)
C5 0.022(3) 0.015(2) 0.024(3) 0.001(2) 0.011(2) -0.001(2)
C6 0.030(3) 0.010(2) 0.020(3) -0.0006(19) 0.014(2) -0.003(2)
C7 0.017(2) 0.013(2) 0.020(3) 0.0017(19) 0.009(2) 0.0008(18)
C8 0.021(3) 0.017(2) 0.022(3) -0.001(2) 0.006(2) -0.0026(19)
C9 0.018(3) 0.021(3) 0.032(3) 0.000(2) 0.012(2) 0.005(2)
C10 0.028(3) 0.026(3) 0.031(3) -0.004(2) 0.023(3) 0.002(2)
C11 0.026(3) 0.020(3) 0.017(3) -0.002(2) 0.010(2) -0.001(2)
C12 0.022(3) 0.013(2) 0.020(3) -0.0011(19) 0.010(2) -0.0012(19)
C13 0.018(3) 0.015(2) 0.023(3) 0.000(2) 0.006(2) -0.0001(19)
C14 0.027(3) 0.018(2) 0.019(3) 0.000(2) 0.008(2) -0.001(2)
C15 0.027(3) 0.023(3) 0.019(3) 0.001(2) -0.001(2) -0.004(2)
C16 0.017(3) 0.030(3) 0.033(3) 0.004(3) 0.004(3) -0.001(2)
C17 0.020(3) 0.027(3) 0.035(3) 0.002(2) 0.014(3) 0.000(2)
C18 0.022(3) 0.016(2) 0.026(3) 0.001(2) 0.011(2) -0.002(2)
C19 0.054(5) 0.019(3) 0.026(3) 0.001(2) 0.009(3) -0.006(3)
C20 0.033(3) 0.021(3) 0.030(3) 0.006(2) 0.003(3) -0.004(2)
C21 0.023(3) 0.014(2) 0.028(3) 0.003(2) 0.013(3) 0.0033(19)
C22 0.019(3) 0.016(2) 0.030(3) 0.005(2) 0.013(2) 0.0040(19)
C23 0.030(3) 0.024(3) 0.029(4) 0.001(2) 0.005(3) -0.003(2)
C24 0.019(3) 0.036(3) 0.026(3) 0.000(3) 0.003(2) -0.002(2)

loop_
_atom_type_symbol
_atom_type_description
_atom_type_scat_dispersion_real
_atom_type_scat_dispersion_imag
_atom_type_scat_source
C C 0.0033 0.0016 'International Tables Vol C Tables 4.2.6.8 and 6.1.1.4'
H H 0.0000 0.0000 'International Tables Vol C Tables 4.2.6.8 and 6.1.1.4'
F F 0.0171 0.0103 'International Tables Vol C Tables 4.2.6.8 and 6.1.1.4'
Hg Hg -2.3894 9.2266 'International Tables Vol C Tables 4.2.6.8 and 6.1.1.4'
S S 0.1246 0.1234 'International Tables Vol C Tables 4.2.6.8 and 6.1.1.4'

loop_
_geom_angle_atom_site_label_1
_geom_angle_atom_site_label_2
_geom_angle_atom_site_label_3
_geom_angle
C1 Hg1 C18 177.3(2)
C6 Hg2 C7 175.3(2)
C13 Hg3 C12 175.0(2)
C23 S C22 94.5(3)
C24 S1 C22 94.0(3)
C20 S2 C21 94.4(3)
C19 S3 C21 94.3(3)
C2 C1 Hg1 120.4(4)
C2 C1 C6 118.2(5)
C6 C1 Hg1 121.4(4)
F9 C2 C1 119.3(5)
C3 C2 F9 117.7(5)
C3 C2 C1 123.0(5)
F4 C3 C2 121.4(5)
F4 C3 C4 119.2(5)
C2 C3 C4 119.3(5)
F8 C4 C3 119.8(5)
F8 C4 C5 121.2(6)
C3 C4 C5 119.0(5)
F7 C5 C4 116.9(5)
F7 C5 C6 120.7(5)
C6 C5 C4 122.5(5)
C1 C6 Hg2 120.9(4)
C5 C6 Hg2 121.1(4)
C5 C6 C1 118.0(5)
C8 C7 Hg2 118.6(4)
C8 C7 C12 117.8(5)
C12 C7 Hg2 123.6(4)
F1 C8 C7 120.5(5)
F1 C8 C9 116.8(5)
C7 C8 C9 122.7(5)
F5 C9 C8 121.4(5)
F5 C9 C10 120.4(5)
C10 C9 C8 118.3(5)
F11 C10 C9 119.6(5)
F11 C10 C11 120.2(6)
C11 C10 C9 120.2(5)
F C11 C10 118.0(5)
F C11 C12 119.9(5)
C10 C11 C12 122.1(5)
C7 C12 Hg3 122.0(4)
C11 C12 Hg3 119.0(4)
C11 C12 C7 118.9(5)
C14 C13 Hg3 122.9(4)
C14 C13 C18 117.4(5)
C18 C13 Hg3 119.7(4)
F2 C14 C13 120.5(5)
F2 C14 C15 116.1(5)
C15 C14 C13 123.4(5)
F3 C15 C14 121.4(6)
F3 C15 C16 118.8(6)
C14 C15 C16 119.8(6)
F6 C16 C15 120.1(6)
F6 C16 C17 122.2(6)
C17 C16 C15 117.7(6)
F10 C17 C16 117.3(5)
F10 C17 C18 118.8(6)
C16 C17 C18 124.0(6)
C13 C18 Hg1 124.2(4)
C17 C18 Hg1 118.0(4)
C17 C18 C13 117.8(5)
S3 C19 H19 120.6
C20 C19 S3 118.7(6)
C20 C19 H19 120.6
S2 C20 H20 121.1
C19 C20 S2 117.7(6)
C19 C20 H20 121.1
S3 C21 S2 114.8(4)
C22 C21 S2 122.2(5)
C22 C21 S3 123.0(5)
S C22 S1 114.6(4)
C21 C22 S 123.5(4)
C21 C22 S1 121.9(5)
S C23 H23 121.0
C24 C23 S 118.1(6)
C24 C23 H23 121.0
S1 C24 H24 120.7
C23 C24 S1 118.6(5)
C23 C24 H24 120.7

loop_
_geom_bond_atom_site_label_1
_geom_bond_atom_site_label_2
_geom_bond_distance
Hg1 C1 2.055(6)
Hg1 C18 2.056(6)
Hg2 C6 2.077(5)
Hg2 C7 2.077(5)
Hg3 C12 2.079(6)
Hg3 C13 2.073(5)
S C22 1.752(6)
S C23 1.750(7)
S1 C22 1.761(6)
S1 C24 1.750(7)
S2 C20 1.756(7)
S2 C21 1.768(6)
S3 C19 1.746(8)
S3 C21 1.765(6)
F C11 1.363(7)
F1 C8 1.358(7)
F2 C14 1.356(7)
F3 C15 1.350(7)
F4 C3 1.339(6)
F5 C9 1.342(6)
F6 C16 1.342(7)
F7 C5 1.353(7)
F8 C4 1.345(7)
F9 C2 1.370(7)
F10 C17 1.364(7)
F11 C10 1.348(6)
C1 C2 1.381(8)
C1 C6 1.430(8)
C2 C3 1.367(8)
C3 C4 1.383(9)
C4 C5 1.396(8)
C5 C6 1.376(8)
C7 C8 1.389(8)
C7 C12 1.403(8)
C8 C9 1.399(8)
C9 C10 1.373(9)
C10 C11 1.371(8)
C11 C12 1.393(8)
C13 C14 1.381(8)
C13 C18 1.420(8)
C14 C15 1.373(9)
C15 C16 1.387(9)
C16 C17 1.370(9)
C17 C18 1.394(8)
C19 H19 0.9500
C19 C20 1.319(10)
C20 H20 0.9500
C21 C22 1.348(9)
C23 H23 0.9500
C23 C24 1.296(10)
C24 H24 0.9500

loop_
_geom_torsion_atom_site_label_1
_geom_torsion_atom_site_label_2
_geom_torsion_atom_site_label_3
_geom_torsion_atom_site_label_4
_geom_torsion
Hg1 C1 C2 F9 1.9(7)
Hg1 C1 C2 C3 -177.2(4)
Hg1 C1 C6 Hg2 -3.9(6)
Hg1 C1 C6 C5 176.9(4)
Hg2 C7 C8 F1 1.4(7)
Hg2 C7 C8 C9 -179.1(4)
Hg2 C7 C12 Hg3 1.1(6)
Hg2 C7 C12 C11 179.4(4)
Hg3 C13 C14 F2 -1.8(8)
Hg3 C13 C14 C15 176.7(4)
Hg3 C13 C18 Hg1 2.1(6)
Hg3 C13 C18 C17 -176.3(4)
S C23 C24 S1 -0.3(8)
S2 C21 C22 S -1.2(7)
S2 C21 C22 S1 179.1(3)
S3 C19 C20 S2 -0.7(8)
S3 C21 C22 S 178.9(3)
S3 C21 C22 S1 -0.8(7)
F C11 C12 Hg3 -1.3(7)
F C11 C12 C7 -179.6(5)
F1 C8 C9 F5 -0.9(8)
F1 C8 C9 C10 179.1(5)
F2 C14 C15 F3 -1.6(8)
F2 C14 C15 C16 177.7(5)
F3 C15 C16 F6 0.0(9)
F3 C15 C16 C17 -179.2(5)
F4 C3 C4 F8 -0.5(8)
F4 C3 C4 C5 180.0(5)
F5 C9 C10 F11 0.6(9)
F5 C9 C10 C11 -179.9(5)
F6 C16 C17 F10 0.2(9)
F6 C16 C17 C18 179.9(6)
F7 C5 C6 Hg2 1.4(7)
F7 C5 C6 C1 -179.3(4)
F8 C4 C5 F7 0.8(8)
F8 C4 C5 C6 -179.9(5)
F9 C2 C3 F4 0.2(8)
F9 C2 C3 C4 -179.8(5)
F10 C17 C18 Hg1 1.0(7)
F10 C17 C18 C13 179.4(5)
F11 C10 C11 F -0.9(8)
F11 C10 C11 C12 179.8(5)
C1 C2 C3 F4 179.3(5)
C1 C2 C3 C4 -0.7(9)
C2 C1 C6 Hg2 177.2(4)
C2 C1 C6 C5 -2.1(7)
C2 C3 C4 F8 179.5(5)
C2 C3 C4 C5 0.0(9)
C3 C4 C5 F7 -179.7(5)
C3 C4 C5 C6 -0.4(9)
C4 C5 C6 Hg2 -177.8(4)
C4 C5 C6 C1 1.5(8)
C6 C1 C2 F9 -179.2(5)
C6 C1 C2 C3 1.7(8)
C7 C8 C9 F5 179.6(5)
C7 C8 C9 C10 -0.4(9)
C8 C7 C12 Hg3 -178.2(4)
C8 C7 C12 C11 0.0(7)
C8 C9 C10 F11 -179.5(5)
C8 C9 C10 C11 0.1(9)
C9 C10 C11 F 179.5(5)
C9 C10 C11 C12 0.2(9)
C10 C11 C12 Hg3 178.0(4)
C10 C11 C12 C7 -0.3(8)
C12 C7 C8 F1 -179.2(5)
C12 C7 C8 C9 0.3(8)
C13 C14 C15 F3 179.7(5)
C13 C14 C15 C16 -0.9(9)
C14 C13 C18 Hg1 179.1(4)
C14 C13 C18 C17 0.8(8)
C14 C15 C16 F6 -179.3(5)
C14 C15 C16 C17 1.4(9)
C15 C16 C17 F10 179.4(5)
C15 C16 C17 C18 -0.8(10)
C16 C17 C18 Hg1 -178.7(5)
C16 C17 C18 C13 -0.3(9)
C18 C13 C14 F2 -178.8(5)
C18 C13 C14 C15 -0.2(8)
C19 S3 C21 S2 0.8(4)
C19 S3 C21 C22 -179.4(5)
C20 S2 C21 S3 -1.0(4)
C20 S2 C21 C22 179.1(5)
C21 S2 C20 C19 1.0(6)
C21 S3 C19 C20 -0.1(6)
C22 S C23 C24 -2.2(6)
C22 S1 C24 C23 2.7(6)
C23 S C22 S1 3.9(4)
C23 S C22 C21 -175.8(5)
C24 S1 C22 S -4.0(4)
C24 S1 C22 C21 175.7(5)
